data_4104595
loop_
_publ_author_name
'Ronald Lindner'
'Christoph Wagner'
'Dirk Steinborn'

_publ_section_title
;
 Synthesis of Trimethylplatinum(IV) Complexes with N,N- and
 N,O-Heterocyclic Carbene Ligands and Their Reductive C-C Elimination
 Reactions
;
_journal_name_full 'Journal of the American Chemical Society'
_journal_page_first 8861
_journal_page_last 8874
_journal_paper_doi 10.1021/ja901264t
_journal_volume 131
_journal_year 2009
_chemical_formula_moiety 'C13 H24 N2 O2 Pt'
_chemical_formula_sum 'C13 H24 N2 O2 Pt'
_chemical_formula_weight 435.43
_chemical_name_systematic
; 
 ? 
;
_space_group_IT_number 14
_symmetry_cell_setting monoclinic
_symmetry_space_group_name_Hall '-P 2yn'
_symmetry_space_group_name_H-M 'P 1 21/n 1'
_atom_sites_solution_hydrogens geom
_atom_sites_solution_primary direct
_atom_sites_solution_secondary difmap
_audit_creation_method SHELXL-97
_cell_angle_alpha 90.00
_cell_angle_beta 95.57(2)
_cell_angle_gamma 90.00
_cell_formula_units_Z 4
_cell_length_a 8.4637(17)
_cell_length_b 13.213(3)
_cell_length_c 14.322(3)
_cell_measurement_reflns_used 8000
_cell_measurement_temperature 220(2)
_cell_volume 1594.1(6)
_computing_structure_refinement 'SHELXL-97 (Sheldrick, 1997)'
_computing_structure_solution 'SHELXS-97 (Sheldrick, 1990)'
_diffrn_ambient_temperature 220(2)
_diffrn_measured_fraction_theta_full 0.987
_diffrn_measured_fraction_theta_max 0.987
_diffrn_measurement_device_type STOE-IPDS
_diffrn_measurement_method 'area detector'
_diffrn_radiation_monochromator graphite
_diffrn_radiation_source 'fine-focus sealed tube'
_diffrn_radiation_type MoK\a
_diffrn_radiation_wavelength 0.71073
_diffrn_reflns_av_R_equivalents 0.1429
_diffrn_reflns_av_sigmaI/netI 0.0846
_diffrn_reflns_limit_h_max 10
_diffrn_reflns_limit_h_min -10
_diffrn_reflns_limit_k_max 16
_diffrn_reflns_limit_k_min -16
_diffrn_reflns_limit_l_max 17
_diffrn_reflns_limit_l_min -17
_diffrn_reflns_number 12114
_diffrn_reflns_theta_full 25.99
_diffrn_reflns_theta_max 25.99
_diffrn_reflns_theta_min 2.10
_exptl_absorpt_coefficient_mu 8.799
_exptl_absorpt_correction_T_max 0.1833
_exptl_absorpt_correction_T_min 0.0428
_exptl_absorpt_correction_type numerical
_exptl_absorpt_process_details '(IPDS Software; Stoe & Cie, 1999)'
_exptl_crystal_colour colourless
_exptl_crystal_density_diffrn 1.814
_exptl_crystal_description block
_exptl_crystal_F_000 840
_exptl_crystal_size_max 0.608
_exptl_crystal_size_mid 0.304
_exptl_crystal_size_min 0.228
_refine_diff_density_max 4.446
_refine_diff_density_min -5.286
_refine_diff_density_rms 0.375
_refine_ls_extinction_coef 0.0085(9)
_refine_ls_extinction_expression Fc^*^=kFc[1+0.001xFc^2^\l^3^/sin(2\q)]^-1/4^
_refine_ls_extinction_method SHELXL
_refine_ls_goodness_of_fit_ref 1.072
_refine_ls_hydrogen_treatment constr
_refine_ls_matrix_type full
_refine_ls_number_parameters 164
_refine_ls_number_reflns 3096
_refine_ls_number_restraints 0
_refine_ls_restrained_S_all 1.072
_refine_ls_R_factor_all 0.0752
_refine_ls_R_factor_gt 0.0662
_refine_ls_shift/su_max 0.001
_refine_ls_shift/su_mean 0.000
_refine_ls_structure_factor_coef Fsqd
_refine_ls_weighting_details 'calc w=1/[\s^2^(Fo^2^)+(0.1054P)^2^+0.0000P] where P=(Fo^2^+2Fc^2^)/3'
_refine_ls_weighting_scheme calc
_refine_ls_wR_factor_gt 0.1554
_refine_ls_wR_factor_ref 0.1626
_reflns_number_gt 2501
_reflns_number_total 3096
_reflns_threshold_expression >2sigma(I)
_cod_data_source_file ja901264t_si_003.cif
_cod_data_source_block z:\ipds2838
_cod_database_code 4104595

loop_
_symmetry_equiv_pos_as_xyz
'x, y, z'
'-x+1/2, y+1/2, -z+1/2'
'-x, -y, -z'
'x-1/2, -y-1/2, z-1/2'

loop_
_atom_site_label
_atom_site_type_symbol
_atom_site_fract_x
_atom_site_fract_y
_atom_site_fract_z
_atom_site_U_iso_or_equiv
_atom_site_adp_type
_atom_site_occupancy
_atom_site_symmetry_multiplicity
_atom_site_calc_flag
_atom_site_refinement_flags
C1 C 0.1121(14) 0.1829(7) 1.0192(8) 0.043(2) Uani 1 1 d .
C2 C 0.0428(15) 0.2226(8) 1.1635(7) 0.052(3) Uani 1 1 d .
H1 H -0.0175 0.2438 1.2108 0.062 Uiso 1 1 calc R
C3 C 0.1954(15) 0.1917(9) 1.1736(8) 0.056(3) Uani 1 1 d .
H2 H 0.2611 0.1871 1.2294 0.068 Uiso 1 1 calc R
C4 C -0.1671(12) 0.2434(10) 1.0323(7) 0.054(2) Uani 1 1 d .
H5 H -0.2262 0.2646 1.0828 0.065 Uiso 1 1 calc R
H3 H -0.2179 0.1857 1.0017 0.065 Uiso 1 1 calc R
H4 H -0.1634 0.2976 0.9880 0.065 Uiso 1 1 calc R
C5 C 0.3897(14) 0.1293(12) 1.0707(10) 0.069(3) Uani 1 1 d .
H8 H 0.4542 0.1275 1.1296 0.083 Uiso 1 1 calc R
H6 H 0.4386 0.1722 1.0277 0.083 Uiso 1 1 calc R
H7 H 0.3794 0.0621 1.0453 0.083 Uiso 1 1 calc R
C6 C 0.2176(17) 0.0311(8) 0.8740(9) 0.060(3) Uani 1 1 d .
H11 H 0.2345 0.0070 0.9374 0.090 Uiso 1 1 calc R
H9 H 0.3180 0.0378 0.8486 0.090 Uiso 1 1 calc R
H10 H 0.1523 -0.0161 0.8369 0.090 Uiso 1 1 calc R
C7 C 0.114(2) 0.1666(9) 0.7308(10) 0.072(4) Uani 1 1 d .
H14 H 0.1655 0.1056 0.7133 0.086 Uiso 1 1 calc R
H12 H 0.1726 0.2241 0.7119 0.086 Uiso 1 1 calc R
H13 H 0.0081 0.1687 0.7004 0.086 Uiso 1 1 calc R
C8 C -0.1020(16) 0.0871(9) 0.8575(9) 0.060(3) Uani 1 1 d .
H16 H -0.0780 0.0161 0.8621 0.072 Uiso 1 1 calc R
H15 H -0.1581 0.1012 0.7974 0.072 Uiso 1 1 calc R
H17 H -0.1667 0.1057 0.9062 0.072 Uiso 1 1 calc R
C9 C 0.3357(14) 0.3440(7) 0.8907(7) 0.045(2) Uani 1 1 d .
C10 C 0.2178(13) 0.4157(9) 0.8893(9) 0.057(3) Uani 1 1 d .
H18 H 0.2479 0.4820 0.9037 0.069 Uiso 1 1 calc R
C11 C 0.0546(12) 0.3961(8) 0.8676(7) 0.045(2) Uani 1 1 d .
C12 C 0.5049(14) 0.3879(11) 0.9070(11) 0.073(4) Uani 1 1 d .
H20 H 0.4991 0.4601 0.9134 0.087 Uiso 1 1 calc R
H19 H 0.5627 0.3716 0.8545 0.087 Uiso 1 1 calc R
H21 H 0.5582 0.3594 0.9631 0.087 Uiso 1 1 calc R
C13 C -0.0504(17) 0.4896(8) 0.8566(11) 0.072(4) Uani 1 1 d .
H23 H 0.0141 0.5492 0.8663 0.087 Uiso 1 1 calc R
H22 H -0.1266 0.4877 0.9021 0.087 Uiso 1 1 calc R
H24 H -0.1049 0.4909 0.7946 0.087 Uiso 1 1 calc R
O1 O 0.3301(8) 0.2502(6) 0.8809(5) 0.0546(18) Uani 1 1 d .
O2 O -0.0145(10) 0.3135(5) 0.8572(6) 0.0480(17) Uani 1 1 d .
N2 N 0.2352(12) 0.1682(5) 1.0847(6) 0.047(2) Uani 1 1 d .
N3 N -0.0056(10) 0.2164(6) 1.0695(6) 0.0435(18) Uani 1 1 d .
Pt Pt 0.10675(4) 0.16930(2) 0.87226(2) 0.0389(2) Uani 1 1 d .

loop_
_atom_site_aniso_label
_atom_site_aniso_U_11
_atom_site_aniso_U_22
_atom_site_aniso_U_33
_atom_site_aniso_U_23
_atom_site_aniso_U_13
_atom_site_aniso_U_12
C1 0.039(5) 0.046(5) 0.042(5) -0.003(4) 0.000(4) -0.001(4)
C2 0.064(7) 0.056(6) 0.036(5) 0.000(4) 0.003(4) 0.012(5)
C3 0.058(7) 0.068(6) 0.041(5) 0.000(5) -0.008(5) 0.001(6)
C4 0.036(5) 0.076(7) 0.049(5) -0.003(5) 0.005(4) 0.012(5)
C5 0.034(6) 0.089(8) 0.081(8) -0.002(8) -0.014(6) 0.009(6)
C6 0.070(8) 0.040(5) 0.070(7) -0.002(5) 0.008(6) 0.005(5)
C7 0.100(12) 0.073(9) 0.047(7) 0.003(5) 0.029(7) 0.013(6)
C8 0.064(8) 0.054(6) 0.061(7) 0.003(5) 0.004(6) -0.016(5)
C9 0.047(6) 0.044(5) 0.043(5) -0.003(4) -0.003(4) -0.004(4)
C10 0.034(6) 0.058(6) 0.077(8) -0.001(6) -0.008(6) -0.013(5)
C11 0.031(5) 0.048(5) 0.053(6) 0.011(4) -0.011(4) -0.007(4)
C12 0.031(6) 0.085(9) 0.100(10) -0.011(8) -0.008(6) -0.005(6)
C13 0.069(8) 0.040(5) 0.102(10) 0.008(6) -0.022(7) 0.012(5)
O1 0.031(3) 0.057(4) 0.075(5) 0.008(4) 0.005(3) 0.000(3)
O2 0.040(4) 0.047(4) 0.055(4) 0.008(3) -0.007(3) -0.002(3)
N2 0.040(5) 0.048(5) 0.051(5) 0.004(3) -0.010(4) 0.006(3)
N3 0.038(4) 0.048(5) 0.043(4) 0.003(3) -0.003(3) 0.007(3)
Pt 0.0371(3) 0.0367(3) 0.0423(3) 0.00135(14) 0.00109(17) -0.00094(13)

loop_
_atom_type_symbol
_atom_type_description
_atom_type_scat_dispersion_real
_atom_type_scat_dispersion_imag
_atom_type_scat_source
C C 0.0033 0.0016 'International Tables Vol C Tables 4.2.6.8 and 6.1.1.4'
H H 0.0000 0.0000 'International Tables Vol C Tables 4.2.6.8 and 6.1.1.4'
O O 0.0106 0.0060 'International Tables Vol C Tables 4.2.6.8 and 6.1.1.4'
N N 0.0061 0.0033 'International Tables Vol C Tables 4.2.6.8 and 6.1.1.4'
Pt Pt -1.7033 8.3905 'International Tables Vol C Tables 4.2.6.8 and 6.1.1.4'

loop_
_geom_angle_atom_site_label_1
_geom_angle_atom_site_label_2
_geom_angle_atom_site_label_3
_geom_angle
N2 C1 N3 103.6(9)
N2 C1 Pt 128.6(9)
N3 C1 Pt 127.7(8)
C3 C2 N3 106.2(9)
C3 C2 H1 126.9
N3 C2 H1 126.9
C2 C3 N2 106.5(9)
C2 C3 H2 126.7
N2 C3 H2 126.7
N3 C4 H5 109.5
N3 C4 H3 109.5
H5 C4 H3 109.5
N3 C4 H4 109.5
H5 C4 H4 109.5
H3 C4 H4 109.5
N2 C5 H8 109.5
N2 C5 H6 109.5
H8 C5 H6 109.5
N2 C5 H7 109.5
H8 C5 H7 109.5
H6 C5 H7 109.5
Pt C6 H11 109.5
Pt C6 H9 109.5
H11 C6 H9 109.5
Pt C6 H10 109.5
H11 C6 H10 109.5
H9 C6 H10 109.5
Pt C7 H14 109.5
Pt C7 H12 109.5
H14 C7 H12 109.5
Pt C7 H13 109.5
H14 C7 H13 109.5
H12 C7 H13 109.5
Pt C8 H16 109.5
Pt C8 H15 109.5
H16 C8 H15 109.5
Pt C8 H17 109.5
H16 C8 H17 109.5
H15 C8 H17 109.5
O1 C9 C10 131.5(11)
O1 C9 C12 114.6(10)
C10 C9 C12 113.9(10)
C9 C10 C11 124.8(10)
C9 C10 H18 117.6
C11 C10 H18 117.6
O2 C11 C10 129.0(10)
O2 C11 C13 116.0(10)
C10 C11 C13 115.1(9)
C9 C12 H20 109.5
C9 C12 H19 109.5
H20 C12 H19 109.5
C9 C12 H21 109.5
H20 C12 H21 109.5
H19 C12 H21 109.5
C11 C13 H23 109.5
C11 C13 H22 109.5
H23 C13 H22 109.5
C11 C13 H24 109.5
H23 C13 H24 109.5
H22 C13 H24 109.5
C9 O1 Pt 121.4(7)
C11 O2 Pt 123.3(7)
C1 N2 C3 111.6(10)
C1 N2 C5 127.4(10)
C3 N2 C5 121.0(10)
C1 N3 C2 112.1(9)
C1 N3 C4 126.4(8)
C2 N3 C4 121.5(9)
C7 Pt C6 86.5(5)
C7 Pt C8 89.9(6)
C6 Pt C8 85.3(5)
C7 Pt C1 175.1(5)
C6 Pt C1 95.6(5)
C8 Pt C1 94.7(5)
C7 Pt O1 87.4(6)
C6 Pt O1 92.5(4)
C8 Pt O1 176.6(4)
C1 Pt O1 88.1(4)
C7 Pt O2 88.7(4)
C6 Pt O2 175.0(4)
C8 Pt O2 93.5(4)
C1 Pt O2 89.3(3)
O1 Pt O2 88.5(3)

loop_
_geom_bond_atom_site_label_1
_geom_bond_atom_site_label_2
_geom_bond_distance
C1 N2 1.347(14)
C1 N3 1.359(14)
C1 Pt 2.108(11)
C2 C3 1.349(17)
C2 N3 1.371(13)
C2 H1 0.9300
C3 N2 1.384(15)
C3 H2 0.9300
C4 N3 1.463(12)
C4 H5 0.9600
C4 H3 0.9600
C4 H4 0.9600
C5 N2 1.437(16)
C5 H8 0.9600
C5 H6 0.9600
C5 H7 0.9600
C6 Pt 2.052(11)
C6 H11 0.9600
C6 H9 0.9600
C6 H10 0.9600
C7 Pt 2.033(13)
C7 H14 0.9600
C7 H12 0.9600
C7 H13 0.9600
C8 Pt 2.067(12)
C8 H16 0.9600
C8 H15 0.9600
C8 H17 0.9600
C9 O1 1.247(12)
C9 C10 1.375(16)
C9 C12 1.541(16)
C10 C11 1.410(14)
C10 H18 0.9300
C11 O2 1.240(12)
C11 C13 1.521(15)
C12 H20 0.9600
C12 H19 0.9600
C12 H21 0.9600
C13 H23 0.9600
C13 H22 0.9600
C13 H24 0.9600
O1 Pt 2.165(7)
O2 Pt 2.165(7)

loop_
_geom_torsion_atom_site_label_1
_geom_torsion_atom_site_label_2
_geom_torsion_atom_site_label_3
_geom_torsion_atom_site_label_4
_geom_torsion
N3 C2 C3 N2 0.4(13)
O1 C9 C10 C11 -6(2)
C12 C9 C10 C11 174.2(12)
C9 C10 C11 O2 9(2)
C9 C10 C11 C13 -171.4(12)
C10 C9 O1 Pt -6.9(17)
C12 C9 O1 Pt 173.3(8)
C10 C11 O2 Pt 0.6(17)
C13 C11 O2 Pt -178.6(9)
N3 C1 N2 C3 0.0(11)
Pt C1 N2 C3 175.5(8)
N3 C1 N2 C5 177.6(11)
Pt C1 N2 C5 -6.9(16)
C2 C3 N2 C1 -0.3(13)
C2 C3 N2 C5 -178.0(11)
N2 C1 N3 C2 0.2(11)
Pt C1 N3 C2 -175.3(7)
N2 C1 N3 C4 -179.6(10)
Pt C1 N3 C4 4.9(15)
C3 C2 N3 C1 -0.3(13)
C3 C2 N3 C4 179.4(10)
N2 C1 Pt C7 -67(6)
N3 C1 Pt C7 108(6)
N2 C1 Pt C6 48.0(10)
N3 C1 Pt C6 -137.5(9)
N2 C1 Pt C8 133.8(9)
N3 C1 Pt C8 -51.8(9)
N2 C1 Pt O1 -44.3(9)
N3 C1 Pt O1 130.2(9)
N2 C1 Pt O2 -132.8(9)
N3 C1 Pt O2 41.6(9)
C9 O1 Pt C7 100.0(9)
C9 O1 Pt C6 -173.6(9)
C9 O1 Pt C8 136(7)
C9 O1 Pt C1 -78.1(8)
C9 O1 Pt O2 11.3(8)
C11 O2 Pt C7 -96.0(10)
C11 O2 Pt C6 -110(5)
C11 O2 Pt C8 174.2(9)
C11 O2 Pt C1 79.5(9)
C11 O2 Pt O1 -8.6(9)
